data_4309281
loop_
_publ_author_name
'Yue-Ling Shen'
'Jiang-Gao Mao'

_publ_section_title
;
Syntheses, Crystal Structures, and Properties of Six New Lanthanide(III)
Transition Metal Tellurium(IV) Oxyhalides with Three Types of Structures
;
_journal_name_full 'Inorganic Chemistry'
_journal_page_first 5328
_journal_page_last 5335
_journal_paper_doi 10.1021/ic050420v
_journal_volume 44
_journal_year 2005
_chemical_formula_sum 'Cl Cu Dy O6 Te2'
_chemical_formula_weight 612.69
_chemical_name_systematic
; 
 ? 
;
_space_group_IT_number 14
_symmetry_cell_setting monoclinic
_symmetry_space_group_name_Hall '-P 2ybc'
_symmetry_space_group_name_H-M 'P 1 21/c 1'
_atom_sites_solution_hydrogens geom
_atom_sites_solution_primary direct
_atom_sites_solution_secondary difmap
_audit_creation_method SHELXL-97
_cell_angle_alpha 90.00
_cell_angle_beta 98.685(2)
_cell_angle_gamma 90.00
_cell_formula_units_Z 4
_cell_length_a 5.3918(14)
_cell_length_b 14.932(4)
_cell_length_c 9.110(3)
_cell_measurement_temperature 293(2)
_cell_volume 725.0(4)
_computing_structure_refinement 'SHELXL-97 (Sheldrick, 1997)'
_computing_structure_solution 'SHELXS-97 (Sheldrick, 1990)'
_diffrn_ambient_temperature 293(2)
_diffrn_measured_fraction_theta_full 0.995
_diffrn_measured_fraction_theta_max 0.995
_diffrn_measurement_device_type 'Rigaku Mercury CCD'
_diffrn_measurement_method 'narrow frame method'
_diffrn_radiation_monochromator graphite
_diffrn_radiation_source 'fine-focus sealed tube'
_diffrn_radiation_type MoK\a
_diffrn_radiation_wavelength 0.71073
_diffrn_reflns_av_R_equivalents 0.0228
_diffrn_reflns_av_sigmaI/netI 0.0233
_diffrn_reflns_limit_h_max 6
_diffrn_reflns_limit_h_min -6
_diffrn_reflns_limit_k_max 19
_diffrn_reflns_limit_k_min -19
_diffrn_reflns_limit_l_max 8
_diffrn_reflns_limit_l_min -11
_diffrn_reflns_number 5491
_diffrn_reflns_theta_full 27.51
_diffrn_reflns_theta_max 27.51
_diffrn_reflns_theta_min 2.64
_diffrn_standards_decay_% <1.0%
_exptl_absorpt_coefficient_mu 21.391
_exptl_absorpt_correction_T_max 1.0
_exptl_absorpt_correction_T_min 0.513
_exptl_absorpt_correction_type multi-scan
_exptl_crystal_colour blue
_exptl_crystal_density_diffrn 5.613
_exptl_crystal_density_method 'not measured'
_exptl_crystal_description prism
_exptl_crystal_F_000 1056
_exptl_crystal_size_max 0.20
_exptl_crystal_size_mid 0.08
_exptl_crystal_size_min 0.06
_refine_diff_density_max 1.252
_refine_diff_density_min -1.617
_refine_diff_density_rms 0.254
_refine_ls_extinction_coef 0.00371(15)
_refine_ls_extinction_expression Fc^*^=kFc[1+0.001xFc^2^\l^3^/sin(2\q)]^-1/4^
_refine_ls_extinction_method SHELXL
_refine_ls_goodness_of_fit_ref 1.084
_refine_ls_hydrogen_treatment mixed
_refine_ls_matrix_type full
_refine_ls_number_parameters 101
_refine_ls_number_reflns 1650
_refine_ls_number_restraints 0
_refine_ls_restrained_S_all 1.084
_refine_ls_R_factor_all 0.0210
_refine_ls_R_factor_gt 0.0192
_refine_ls_shift/su_max 0.001
_refine_ls_shift/su_mean 0.000
_refine_ls_structure_factor_coef Fsqd
_refine_ls_weighting_details 'calc w=1/[\s^2^(Fo^2^)+(0.0256P)^2^+0.6880P] where P=(Fo^2^+2Fc^2^)/3'
_refine_ls_weighting_scheme calc
_refine_ls_wR_factor_gt 0.0458
_refine_ls_wR_factor_ref 0.0466
_reflns_number_gt 1564
_reflns_number_total 1650
_reflns_threshold_expression >2sigma(I)
_cod_data_source_file ic050420vsi20050321_070336.cif
_cod_data_source_block DyCuTe2O6Cl
_cod_depositor_comments
;
The following automatic conversions were performed:
'_exptl_absorpt_correction_type' value 'Multi scan' changed to
'multi-scan' according to
'/home/saulius/struct/CIF-dictionaries/cif_core.dic' dictionary named
'cif_core.dic' version 2.4.1 from 2010-06-29.

Automatic conversion script
Id: cif_fix_enum 1527 2010-12-29 10:47:43Z saulius 

The following automatic conversions were performed:

'_symmetry_cell_setting' tag value 'Monoclinc' was replaced with
'monoclinic' value.

Automatic conversion script
Id: cif_fix_values 1646 2011-03-28 12:23:43Z adriana 
;
_cod_original_cell_volume 725.0(3)
_cod_database_code 4309281

loop_
_symmetry_equiv_pos_as_xyz
'x, y, z'
'-x, y+1/2, -z+1/2'
'-x, -y, -z'
'x, -y-1/2, z-1/2'

loop_
_atom_site_label
_atom_site_type_symbol
_atom_site_fract_x
_atom_site_fract_y
_atom_site_fract_z
_atom_site_U_iso_or_equiv
_atom_site_adp_type
_atom_site_occupancy
_atom_site_symmetry_multiplicity
_atom_site_calc_flag
_atom_site_refinement_flags
_atom_site_disorder_assembly
_atom_site_disorder_group
Dy1 Dy 1.25520(4) 0.087009(12) 0.02797(2) 0.00254(8) Uani 1 1 d . . .
Cu1 Cu 0.27273(10) 0.22225(3) 0.33202(7) 0.00418(13) Uani 1 1 d . . .
Te1 Te 0.75052(5) 0.346255(18) 0.28246(3) 0.00328(9) Uani 1 1 d . . .
Te2 Te 0.77498(5) 0.087282(18) 0.29684(3) 0.00304(9) Uani 1 1 d . . .
Cl1 Cl 0.2740(3) 0.10929(9) 0.55403(17) 0.0250(3) Uani 1 1 d . . .
O1 O 1.0133(6) 0.28696(19) 0.4066(4) 0.0047(6) Uani 1 1 d . . .
O2 O 0.8736(6) 0.4545(2) 0.3701(3) 0.0049(6) Uani 1 1 d . . .
O3 O 0.4998(6) 0.3240(2) 0.4004(4) 0.0048(6) Uani 1 1 d . . .
O4 O 0.5306(6) 0.1754(2) 0.2301(4) 0.0059(7) Uani 1 1 d . . .
O5 O 0.6312(6) 0.0161(2) 0.1376(3) 0.0045(6) Uani 1 1 d . . .
O6 O 1.0332(6) 0.1393(2) 0.2093(4) 0.0044(6) Uani 1 1 d . . .

loop_
_atom_site_aniso_label
_atom_site_aniso_U_11
_atom_site_aniso_U_22
_atom_site_aniso_U_33
_atom_site_aniso_U_23
_atom_site_aniso_U_13
_atom_site_aniso_U_12
Dy1 0.00284(13) 0.00220(12) 0.00301(13) 0.00007(7) 0.00184(9) 0.00002(7)
Cu1 0.0028(3) 0.0035(2) 0.0069(3) -0.0027(2) 0.0027(2) 0.0001(2)
Te1 0.00295(16) 0.00376(14) 0.00355(15) -0.00103(10) 0.00188(11) -0.00055(10)
Te2 0.00337(16) 0.00374(15) 0.00231(16) -0.00046(10) 0.00142(12) -0.00049(10)
Cl1 0.0273(8) 0.0196(6) 0.0220(7) 0.0132(6) -0.0157(6) -0.0138(6)
O1 0.0041(16) 0.0060(14) 0.0038(16) 0.0004(12) 0.0000(13) 0.0012(12)
O2 0.0033(15) 0.0053(14) 0.0063(16) -0.0016(12) 0.0017(13) -0.0008(12)
O3 0.0034(16) 0.0039(14) 0.0081(16) -0.0029(12) 0.0037(13) -0.0014(12)
O4 0.0058(16) 0.0039(13) 0.0086(16) -0.0006(12) 0.0029(13) 0.0019(12)
O5 0.0029(15) 0.0060(14) 0.0049(15) 0.0001(12) 0.0016(13) -0.0005(12)
O6 0.0023(16) 0.0073(14) 0.0041(15) -0.0017(13) 0.0017(12) -0.0026(12)

loop_
_atom_type_symbol
_atom_type_description
_atom_type_scat_dispersion_real
_atom_type_scat_dispersion_imag
_atom_type_scat_source
O O 0.0106 0.0060 'International Tables Vol C Tables 4.2.6.8 and 6.1.1.4'
Cl Cl 0.1484 0.1585 'International Tables Vol C Tables 4.2.6.8 and 6.1.1.4'
Cu Cu 0.3201 1.2651 'International Tables Vol C Tables 4.2.6.8 and 6.1.1.4'
Te Te -0.5308 1.6751 'International Tables Vol C Tables 4.2.6.8 and 6.1.1.4'
Dy Dy -0.1892 4.4098 'International Tables Vol C Tables 4.2.6.8 and 6.1.1.4'

loop_
_geom_angle_atom_site_label_1
_geom_angle_atom_site_label_2
_geom_angle_atom_site_label_3
_geom_angle
_geom_angle_site_symmetry_1
_geom_angle_site_symmetry_3
_geom_angle_publ_flag
O5 Dy1 O3 80.00(11) 3_755 4_665 ?
O5 Dy1 O6 155.48(11) 3_755 . ?
O3 Dy1 O6 124.13(11) 4_665 . ?
O5 Dy1 O2 79.54(11) 3_755 2_745 ?
O3 Dy1 O2 156.30(11) 4_665 2_745 ?
O6 Dy1 O2 77.61(11) . 2_745 ?
O5 Dy1 O5 71.45(12) 3_755 1_655 ?
O3 Dy1 O5 87.24(11) 4_665 1_655 ?
O6 Dy1 O5 110.57(11) . 1_655 ?
O2 Dy1 O5 74.98(11) 2_745 1_655 ?
O5 Dy1 O2 73.98(11) 3_755 4_565 ?
O3 Dy1 O2 110.47(11) 4_665 4_565 ?
O6 Dy1 O2 91.50(11) . 4_565 ?
O2 Dy1 O2 74.96(12) 2_745 4_565 ?
O5 Dy1 O2 137.41(10) 1_655 4_565 ?
O5 Dy1 O1 113.17(11) 3_755 4_565 ?
O3 Dy1 O1 68.69(11) 4_665 4_565 ?
O6 Dy1 O1 76.48(11) . 4_565 ?
O2 Dy1 O1 131.20(11) 2_745 4_565 ?
O5 Dy1 O1 153.44(10) 1_655 4_565 ?
O2 Dy1 O1 65.20(10) 4_565 4_565 ?
O5 Dy1 O4 129.44(10) 3_755 1_655 ?
O3 Dy1 O4 75.57(11) 4_665 1_655 ?
O6 Dy1 O4 67.55(10) . 1_655 ?
O2 Dy1 O4 109.07(11) 2_745 1_655 ?
O5 Dy1 O4 63.86(10) 1_655 1_655 ?
O2 Dy1 O4 156.40(10) 4_565 1_655 ?
O1 Dy1 O4 98.06(10) 4_565 1_655 ?
O5 Dy1 Cu1 100.77(8) 3_755 4_665 ?
O3 Dy1 Cu1 35.13(8) 4_665 4_665 ?
O6 Dy1 Cu1 98.71(8) . 4_665 ?
O2 Dy1 Cu1 163.82(8) 2_745 4_665 ?
O5 Dy1 Cu1 120.67(8) 1_655 4_665 ?
O2 Dy1 Cu1 89.49(7) 4_565 4_665 ?
O1 Dy1 Cu1 33.83(8) 4_565 4_665 ?
O4 Dy1 Cu1 83.42(7) 1_655 4_665 ?
O5 Dy1 Te1 91.76(8) 3_755 4_565 ?
O3 Dy1 Te1 87.78(8) 4_665 4_565 ?
O6 Dy1 Te1 85.53(8) . 4_565 ?
O2 Dy1 Te1 104.68(8) 2_745 4_565 ?
O5 Dy1 Te1 163.08(8) 1_655 4_565 ?
O2 Dy1 Te1 32.38(7) 4_565 4_565 ?
O1 Dy1 Te1 33.00(7) 4_565 4_565 ?
O4 Dy1 Te1 130.08(7) 1_655 4_565 ?
Cu1 Dy1 Te1 59.176(14) 4_665 4_565 ?
O5 Dy1 Cu1 161.56(8) 3_755 1_655 ?
O3 Dy1 Cu1 96.89(8) 4_665 1_655 ?
O6 Dy1 Cu1 34.61(7) . 1_655 ?
O2 Dy1 Cu1 98.72(8) 2_745 1_655 ?
O5 Dy1 Cu1 90.31(8) 1_655 1_655 ?
O2 Dy1 Cu1 123.59(8) 4_565 1_655 ?
O1 Dy1 Cu1 81.95(8) 4_565 1_655 ?
O4 Dy1 Cu1 33.67(7) 1_655 1_655 ?
Cu1 Dy1 Cu1 86.01(2) 4_665 1_655 ?
Te1 Dy1 Cu1 106.343(18) 4_565 1_655 ?
O5 Dy1 Te2 101.48(8) 3_755 1_655 ?
O3 Dy1 Te2 83.77(8) 4_665 1_655 ?
O6 Dy1 Te2 86.83(8) . 1_655 ?
O2 Dy1 Te2 88.68(8) 2_745 1_655 ?
O5 Dy1 Te2 31.30(7) 1_655 1_655 ?
O2 Dy1 Te2 163.52(7) 4_565 1_655 ?
O1 Dy1 Te2 129.89(7) 4_565 1_655 ?
O4 Dy1 Te2 32.96(7) 1_655 1_655 ?
Cu1 Dy1 Te2 106.966(15) 4_665 1_655 ?
Te1 Dy1 Te2 162.776(10) 4_565 1_655 ?
Cu1 Dy1 Te2 60.082(16) 1_655 1_655 ?
O1 Cu1 O4 169.08(13) 1_455 . ?
O1 Cu1 O3 87.23(13) 1_455 . ?
O4 Cu1 O3 88.46(13) . . ?
O1 Cu1 O6 93.79(13) 1_455 1_455 ?
O4 Cu1 O6 87.57(13) . 1_455 ?
O3 Cu1 O6 163.76(14) . 1_455 ?
O1 Cu1 Cl1 88.16(10) 1_455 . ?
O4 Cu1 Cl1 102.73(10) . . ?
O3 Cu1 Cl1 108.57(10) . . ?
O6 Cu1 Cl1 87.67(10) 1_455 . ?
O1 Cu1 Dy1 45.77(9) 1_455 4_466 ?
O4 Cu1 Dy1 130.20(10) . 4_466 ?
O3 Cu1 Dy1 41.82(9) . 4_466 ?
O6 Cu1 Dy1 138.63(9) 1_455 4_466 ?
Cl1 Cu1 Dy1 97.56(4) . 4_466 ?
O1 Cu1 Dy1 130.99(10) 1_455 1_455 ?
O4 Cu1 Dy1 47.54(9) . 1_455 ?
O3 Cu1 Dy1 130.14(10) . 1_455 ?
O6 Cu1 Dy1 41.07(9) 1_455 1_455 ?
Cl1 Cu1 Dy1 103.92(4) . 1_455 ?
Dy1 Cu1 Dy1 158.290(19) 4_466 1_455 ?
O3 Te1 O2 98.51(14) . . ?
O3 Te1 O1 96.53(14) . . ?
O2 Te1 O1 87.95(13) . . ?
O3 Te1 Dy1 104.43(10) . 4_566 ?
O2 Te1 Dy1 43.30(9) . 4_566 ?
O1 Te1 Dy1 44.92(9) . 4_566 ?
O5 Te2 O6 98.82(14) . . ?
O5 Te2 O4 87.64(14) . . ?
O6 Te2 O4 95.78(14) . . ?
O5 Te2 Dy1 41.18(9) . 1_455 ?
O6 Te2 Dy1 106.02(10) . 1_455 ?
O4 Te2 Dy1 47.06(9) . 1_455 ?
Te1 O1 Cu1 123.15(18) . 1_655 ?
Te1 O1 Dy1 102.07(12) . 4_566 ?
Cu1 O1 Dy1 100.40(14) 1_655 4_566 ?
Te1 O2 Dy1 142.24(16) . 2_755 ?
Te1 O2 Dy1 104.31(13) . 4_566 ?
Dy1 O2 Dy1 105.04(12) 2_755 4_566 ?
Te1 O3 Cu1 114.71(16) . . ?
Te1 O3 Dy1 134.54(15) . 4_466 ?
Cu1 O3 Dy1 103.04(13) . 4_466 ?
Te2 O4 Cu1 128.14(18) . . ?
Te2 O4 Dy1 99.98(12) . 1_455 ?
Cu1 O4 Dy1 98.79(13) . 1_455 ?
Te2 O5 Dy1 140.22(16) . 3_755 ?
Te2 O5 Dy1 107.52(14) . 1_455 ?
Dy1 O5 Dy1 108.55(12) 3_755 1_455 ?
Te2 O6 Cu1 118.47(17) . 1_655 ?
Te2 O6 Dy1 131.30(15) . . ?
Cu1 O6 Dy1 104.32(13) 1_655 . ?

loop_
_geom_bond_atom_site_label_1
_geom_bond_atom_site_label_2
_geom_bond_distance
_geom_bond_site_symmetry_2
_geom_bond_publ_flag
Dy1 O5 2.302(3) 3_755 ?
Dy1 O3 2.307(3) 4_665 ?
Dy1 O6 2.317(3) . ?
Dy1 O2 2.335(3) 2_745 ?
Dy1 O5 2.370(3) 1_655 ?
Dy1 O2 2.407(3) 4_565 ?
Dy1 O1 2.455(3) 4_565 ?
Dy1 O4 2.551(3) 1_655 ?
Dy1 Cu1 3.3703(9) 4_665 ?
Dy1 Te1 3.4003(7) 4_565 ?
Dy1 Cu1 3.4176(9) 1_655 ?
Dy1 Te2 3.4324(7) 1_655 ?
Cu1 O1 1.907(3) 1_455 ?
Cu1 O4 1.917(3) . ?
Cu1 O3 1.991(3) . ?
Cu1 O6 2.003(3) 1_455 ?
Cu1 Cl1 2.6328(16) . ?
Cu1 Dy1 3.3703(9) 4_466 ?
Cu1 Dy1 3.4176(9) 1_455 ?
Te1 O3 1.879(3) . ?
Te1 O2 1.879(3) . ?
Te1 O1 1.894(3) . ?
Te1 Dy1 3.4003(7) 4_566 ?
Te2 O5 1.870(3) . ?
Te2 O6 1.875(3) . ?
Te2 O4 1.896(3) . ?
Te2 Dy1 3.4324(7) 1_455 ?
O1 Cu1 1.907(3) 1_655 ?
O1 Dy1 2.455(3) 4_566 ?
O2 Dy1 2.335(3) 2_755 ?
O2 Dy1 2.407(3) 4_566 ?
O3 Dy1 2.307(3) 4_466 ?
O4 Dy1 2.551(3) 1_455 ?
O5 Dy1 2.302(3) 3_755 ?
O5 Dy1 2.370(3) 1_455 ?
O6 Cu1 2.003(3) 1_655 ?
